data_7204798
loop_
_publ_author_name
'Christer B. Aaker\"oy'
'John Desper'
'Brian A. Helfrich'

_publ_section_title
;
 Heteromeric intermolecular interactions as synthetic tools for the
 formation of binary co-crystals
;
_journal_issue 5
_journal_name_full CrystEngComm
_journal_page_first 19
_journal_page_last 24
_journal_paper_doi 10.1039/b315181f
_journal_volume 6
_journal_year 2004
_chemical_formula_moiety
;
(C7 H5 N3 O5) (C9 H11 N O2)
;
_chemical_formula_sum 'C16 H16 N4 O7'
_chemical_formula_weight 376.33
_chemical_melting_point 199.0(10)
_chemical_name_common '3,5-dinitrobenzamide, 4-(dimethylamino)benzoic acid'
_chemical_name_systematic
;
3,5-dinitrobenzamide, 4-(dimethylamino)benzoic acid
;
_space_group_IT_number 2
_symmetry_cell_setting triclinic
_symmetry_space_group_name_Hall '-P 1'
_symmetry_space_group_name_H-M 'P -1'
_atom_sites_solution_hydrogens geom
_atom_sites_solution_primary direct
_atom_sites_solution_secondary difmap
_audit_creation_method SHELXL-97
_cell_angle_alpha 84.563(3)
_cell_angle_beta 89.934(4)
_cell_angle_gamma 75.345(3)
_cell_formula_units_Z 2
_cell_length_a 8.0266(14)
_cell_length_b 8.5974(16)
_cell_length_c 12.514(2)
_cell_measurement_reflns_used 849
_cell_measurement_temperature 153(2)
_cell_measurement_theta_max 26.25
_cell_measurement_theta_min 2.30
_cell_volume 831.5(3)
_computing_cell_refinement 'Bruker SMART'
_computing_data_collection 'Bruker SMART'
_computing_data_reduction 'Bruker SHELXTL'
_computing_molecular_graphics 'Bruker SHELXTL'
_computing_publication_material 'Bruker SHELXTL'
_computing_structure_refinement 'SHELXL-97 (Sheldrick, 1997)'
_computing_structure_solution 'SHELXS-97 (Sheldrick, 1990)'
_diffrn_ambient_temperature 153(2)
_diffrn_measured_fraction_theta_full 0.893
_diffrn_measured_fraction_theta_max 0.893
_diffrn_measurement_device_type 'CCD area detector'
_diffrn_measurement_method 'phi and omega scans'
_diffrn_radiation_monochromator graphite
_diffrn_radiation_source 'fine-focus sealed tube'
_diffrn_radiation_type MoK\a
_diffrn_radiation_wavelength 0.71073
_diffrn_reflns_av_R_equivalents 0.0331
_diffrn_reflns_av_sigmaI/netI 0.1075
_diffrn_reflns_limit_h_max 10
_diffrn_reflns_limit_h_min -9
_diffrn_reflns_limit_k_max 11
_diffrn_reflns_limit_k_min -11
_diffrn_reflns_limit_l_max 16
_diffrn_reflns_limit_l_min -15
_diffrn_reflns_number 5780
_diffrn_reflns_theta_full 28.24
_diffrn_reflns_theta_max 28.24
_diffrn_reflns_theta_min 1.64
_exptl_absorpt_coefficient_mu 0.120
_exptl_absorpt_correction_type none
_exptl_crystal_colour red
_exptl_crystal_density_diffrn 1.503
_exptl_crystal_density_method 'not measured'
_exptl_crystal_description prism
_exptl_crystal_F_000 392
_exptl_crystal_size_max 0.40
_exptl_crystal_size_mid 0.20
_exptl_crystal_size_min 0.20
_refine_diff_density_max 0.221
_refine_diff_density_min -0.268
_refine_diff_density_rms 0.055
_refine_ls_extinction_method none
_refine_ls_goodness_of_fit_ref 0.810
_refine_ls_hydrogen_treatment mixed
_refine_ls_matrix_type full
_refine_ls_number_parameters 254
_refine_ls_number_reflns 3682
_refine_ls_number_restraints 0
_refine_ls_restrained_S_all 0.810
_refine_ls_R_factor_all 0.1191
_refine_ls_R_factor_gt 0.0519
_refine_ls_shift/su_max 0.000
_refine_ls_shift/su_mean 0.000
_refine_ls_structure_factor_coef Fsqd
_refine_ls_weighting_details 'calc w=1/[\s^2^(Fo^2^)+(0.0550P)^2^+0.0000P] where P=(Fo^2^+2Fc^2^)/3'
_refine_ls_weighting_scheme calc
_refine_ls_wR_factor_gt 0.1092
_refine_ls_wR_factor_ref 0.1297
_reflns_number_gt 1658
_reflns_number_total 3682
_reflns_threshold_expression >2sigma(I)
_cod_data_source_file b315181f.txt
_cod_data_source_block 4
_cod_depositor_comments
;
The following automatic conversions were performed:
'_symmetry_cell_setting' value 'Triclinic' changed to 'triclinic'
according to '/home/adriana/struct/CIF-dictionaries/cif_core.dic'
dictionary named 'cif_core.dic' version 2.4.1 from 2010-06-29.

Automatic conversion script
Id: cif_fix_enum 1555 2011-01-17 13:19:09Z saulius 

The following automatic conversions were performed:

'_chemical_melting_point' value '198-200' was changed to '199.0(10)'
- the average value was taken and precision was estimated.

Automatic conversion script
Id: cif_fix_values 1569 2011-02-09 13:29:24Z adriana 
;
_cod_original_sg_symbol_H-M P-1
_cod_database_code 7204798

loop_
_symmetry_equiv_pos_as_xyz
'x, y, z'
'-x, -y, -z'

loop_
_atom_site_label
_atom_site_type_symbol
_atom_site_fract_x
_atom_site_fract_y
_atom_site_fract_z
_atom_site_U_iso_or_equiv
_atom_site_adp_type
_atom_site_occupancy
_atom_site_symmetry_multiplicity
_atom_site_calc_flag
_atom_site_refinement_flags
_atom_site_disorder_assembly
_atom_site_disorder_group
C1 C 0.5830(3) 0.3501(3) 0.3480(2) 0.0280(6) Uani 1 1 d . . .
C2 C 0.5668(3) 0.1922(3) 0.3602(2) 0.0284(6) Uani 1 1 d . . .
H2 H 0.6136 0.1219 0.4220 0.034 Uiso 1 1 calc R . .
O3 O 0.4113(2) -0.0819(2) 0.21834(15) 0.0517(6) Uani 1 1 d . . .
C3 C 0.4816(3) 0.1396(3) 0.2809(2) 0.0280(6) Uani 1 1 d . . .
N3 N 0.4600(3) -0.0258(3) 0.29501(19) 0.0352(6) Uani 1 1 d . . .
O4 O 0.4912(2) -0.0991(2) 0.38521(15) 0.0492(6) Uani 1 1 d . . .
C4 C 0.4086(3) 0.2366(3) 0.1910(2) 0.0323(6) Uani 1 1 d . . .
H4 H 0.3486 0.1986 0.1379 0.039 Uiso 1 1 calc R . .
C5 C 0.4272(3) 0.3929(3) 0.1821(2) 0.0325(6) Uani 1 1 d . . .
N5 N 0.3428(3) 0.5019(3) 0.08907(19) 0.0473(6) Uani 1 1 d . . .
O5 O 0.2512(3) 0.4543(3) 0.02916(17) 0.0727(7) Uani 1 1 d . . .
C6 C 0.5133(3) 0.4509(3) 0.25735(19) 0.0300(6) Uani 1 1 d . . .
H6 H 0.5250 0.5585 0.2476 0.036 Uiso 1 1 calc R . .
O6 O 0.3701(3) 0.6351(3) 0.07572(18) 0.0803(8) Uani 1 1 d . . .
O7 O 0.7251(2) 0.5413(2) 0.39824(13) 0.0369(5) Uani 1 1 d . . .
N7 N 0.7020(3) 0.3470(3) 0.52704(18) 0.0336(6) Uani 1 1 d . . .
H71 H 0.761(3) 0.397(3) 0.5790(19) 0.040 Uiso 1 1 d . . .
H72 H 0.651(3) 0.273(3) 0.553(2) 0.040 Uiso 1 1 d . . .
C7 C 0.6756(3) 0.4192(3) 0.4281(2) 0.0298(6) Uani 1 1 d . . .
C11 C 0.9601(3) 0.7705(3) 0.68010(19) 0.0279(6) Uani 1 1 d . . .
C12 C 0.9584(3) 0.9271(3) 0.6383(2) 0.0321(6) Uani 1 1 d . . .
H12 H 0.9111 0.9652 0.5683 0.039 Uiso 1 1 calc R . .
C13 C 1.0233(3) 1.0274(3) 0.6958(2) 0.0325(6) Uani 1 1 d . . .
H13 H 1.0177 1.1343 0.6657 0.039 Uiso 1 1 calc R . .
C14 C 1.0981(3) 0.9746(3) 0.7988(2) 0.0297(6) Uani 1 1 d . A .
C15 C 1.0982(3) 0.8166(3) 0.8414(2) 0.0301(6) Uani 1 1 d . . .
H15 H 1.1450 0.7775 0.9113 0.036 Uiso 1 1 calc R . .
C16 C 1.0310(3) 0.7185(3) 0.7823(2) 0.0307(6) Uani 1 1 d . . .
H16 H 1.0332 0.6123 0.8124 0.037 Uiso 1 1 calc R . .
N17 N 1.1697(3) 1.0716(3) 0.85434(17) 0.0427(6) Uani 1 1 d . . .
C17 C 1.1414(4) 1.2425(3) 0.8198(2) 0.0591(9) Uani 1 1 d . A .
H17A H 1.2119 1.2897 0.8647 0.089 Uiso 1 1 calc R . .
H17B H 1.0195 1.2969 0.8268 0.089 Uiso 1 1 calc R . .
H17C H 1.1738 1.2562 0.7446 0.089 Uiso 1 1 calc R . .
C18A C 1.2499(3) 1.0168(3) 0.9603(2) 0.0453(8) Uani 0.63(3) 1 d P A 1
H18A H 1.3392 1.0732 0.9719 0.068 Uiso 0.63(3) 1 calc PR A 1
H18B H 1.3019 0.9002 0.9649 0.068 Uiso 0.63(3) 1 calc PR A 1
H18C H 1.1624 1.0402 1.0153 0.068 Uiso 0.63(3) 1 calc PR A 1
C18B C 1.2499(3) 1.0168(3) 0.9603(2) 0.0453(8) Uani 0.37(3) 1 d P A 2
H18D H 1.3555 0.9314 0.9538 0.068 Uiso 0.37(3) 1 calc PR A 2
H18E H 1.1699 0.9746 1.0069 0.068 Uiso 0.37(3) 1 calc PR A 2
H18F H 1.2781 1.1077 0.9914 0.068 Uiso 0.37(3) 1 calc PR A 2
O19 O 0.8508(2) 0.7213(2) 0.51715(15) 0.0453(5) Uani 1 1 d . . .
H19 H 0.805(3) 0.645(3) 0.476(2) 0.054 Uiso 1 1 d . . .
C19 C 0.8920(3) 0.6624(3) 0.6179(2) 0.0316(6) Uani 1 1 d . . .
O20 O 0.8715(2) 0.5321(2) 0.65538(14) 0.0376(5) Uani 1 1 d . . .

loop_
_atom_site_aniso_label
_atom_site_aniso_U_11
_atom_site_aniso_U_22
_atom_site_aniso_U_33
_atom_site_aniso_U_23
_atom_site_aniso_U_13
_atom_site_aniso_U_12
C1 0.0265(12) 0.0263(15) 0.0333(15) -0.0020(13) 0.0011(11) -0.0111(12)
C2 0.0261(12) 0.0300(15) 0.0287(15) 0.0003(12) 0.0005(11) -0.0077(12)
O3 0.0714(14) 0.0457(13) 0.0495(13) -0.0141(11) -0.0061(11) -0.0325(12)
C3 0.0314(13) 0.0245(14) 0.0320(15) -0.0030(12) 0.0030(12) -0.0142(12)
N3 0.0398(12) 0.0282(13) 0.0430(15) -0.0059(12) 0.0014(12) -0.0176(11)
O4 0.0704(14) 0.0348(12) 0.0452(13) 0.0094(10) -0.0085(11) -0.0235(11)
C4 0.0341(14) 0.0351(16) 0.0302(15) -0.0063(13) 0.0003(12) -0.0123(13)
C5 0.0378(14) 0.0303(16) 0.0294(15) 0.0027(13) -0.0041(12) -0.0105(13)
N5 0.0624(16) 0.0382(16) 0.0413(15) 0.0054(13) -0.0124(13) -0.0164(14)
O5 0.1036(18) 0.0627(16) 0.0561(14) 0.0102(12) -0.0457(14) -0.0349(15)
C6 0.0327(13) 0.0263(15) 0.0333(15) -0.0001(13) 0.0035(12) -0.0130(12)
O6 0.135(2) 0.0411(14) 0.0677(16) 0.0199(12) -0.0442(15) -0.0374(15)
O7 0.0444(10) 0.0379(12) 0.0361(11) -0.0019(9) -0.0030(9) -0.0248(10)
N7 0.0405(13) 0.0321(14) 0.0336(14) 0.0002(11) -0.0044(11) -0.0205(11)
C7 0.0251(13) 0.0295(16) 0.0357(16) -0.0018(13) 0.0014(12) -0.0094(12)
C11 0.0264(12) 0.0310(15) 0.0287(15) -0.0015(12) -0.0016(11) -0.0122(12)
C12 0.0307(13) 0.0386(17) 0.0276(15) 0.0035(13) -0.0044(12) -0.0122(13)
C13 0.0347(14) 0.0253(15) 0.0366(16) 0.0055(13) -0.0052(12) -0.0090(12)
C14 0.0288(13) 0.0280(15) 0.0330(15) -0.0016(13) -0.0023(12) -0.0089(12)
C15 0.0352(14) 0.0289(15) 0.0257(14) 0.0035(12) -0.0031(12) -0.0092(13)
C16 0.0324(13) 0.0251(15) 0.0355(16) 0.0021(13) 0.0004(12) -0.0110(12)
N17 0.0604(15) 0.0289(13) 0.0394(14) 0.0019(11) -0.0194(12) -0.0142(12)
C17 0.086(2) 0.0298(18) 0.066(2) 0.0033(16) -0.0242(19) -0.0240(17)
C18A 0.0546(17) 0.0447(18) 0.0403(17) -0.0022(15) -0.0108(15) -0.0203(16)
C18B 0.0546(17) 0.0447(18) 0.0403(17) -0.0022(15) -0.0108(15) -0.0203(16)
O19 0.0644(13) 0.0492(13) 0.0341(12) 0.0002(10) -0.0080(10) -0.0376(11)
C19 0.0254(13) 0.0385(18) 0.0311(16) -0.0010(14) 0.0024(12) -0.0094(13)
O20 0.0408(10) 0.0340(11) 0.0419(12) 0.0003(9) -0.0030(9) -0.0178(9)

loop_
_atom_type_symbol
_atom_type_description
_atom_type_scat_dispersion_real
_atom_type_scat_dispersion_imag
_atom_type_scat_source
C C 0.0033 0.0016 'International Tables Vol C Tables 4.2.6.8 and 6.1.1.4'
H H 0.0000 0.0000 'International Tables Vol C Tables 4.2.6.8 and 6.1.1.4'
N N 0.0061 0.0033 'International Tables Vol C Tables 4.2.6.8 and 6.1.1.4'
O O 0.0106 0.0060 'International Tables Vol C Tables 4.2.6.8 and 6.1.1.4'

loop_
_geom_angle_atom_site_label_1
_geom_angle_atom_site_label_2
_geom_angle_atom_site_label_3
_geom_angle
_geom_angle_site_symmetry_1
_geom_angle_site_symmetry_3
_geom_angle_publ_flag
C6 C1 C2 119.7(2) . . ?
C6 C1 C7 117.0(2) . . ?
C2 C1 C7 123.4(2) . . ?
C3 C2 C1 118.8(2) . . ?
C3 C2 H2 120.6 . . ?
C1 C2 H2 120.6 . . ?
C4 C3 C2 123.2(2) . . ?
C4 C3 N3 117.9(2) . . ?
C2 C3 N3 118.9(2) . . ?
O3 N3 O4 123.9(2) . . ?
O3 N3 C3 118.9(2) . . ?
O4 N3 C3 117.2(2) . . ?
C3 C4 C5 116.3(2) . . ?
C3 C4 H4 121.9 . . ?
C5 C4 H4 121.9 . . ?
C6 C5 C4 123.1(2) . . ?
C6 C5 N5 119.5(2) . . ?
C4 C5 N5 117.3(2) . . ?
O6 N5 O5 123.4(3) . . ?
O6 N5 C5 117.7(2) . . ?
O5 N5 C5 118.8(2) . . ?
C5 C6 C1 119.0(2) . . ?
C5 C6 H6 120.5 . . ?
C1 C6 H6 120.5 . . ?
C7 N7 H71 117.2(14) . . ?
C7 N7 H72 123.5(17) . . ?
H71 N7 H72 118(2) . . ?
O7 C7 N7 122.9(2) . . ?
O7 C7 C1 118.3(2) . . ?
N7 C7 C1 118.8(2) . . ?
C16 C11 C12 117.7(2) . . ?
C16 C11 C19 120.8(2) . . ?
C12 C11 C19 121.5(2) . . ?
C13 C12 C11 121.6(2) . . ?
C13 C12 H12 119.2 . . ?
C11 C12 H12 119.2 . . ?
C12 C13 C14 121.1(2) . . ?
C12 C13 H13 119.5 . . ?
C14 C13 H13 119.5 . . ?
N17 C14 C13 121.3(2) . . ?
N17 C14 C15 121.5(2) . . ?
C13 C14 C15 117.2(2) . . ?
C16 C15 C14 120.6(2) . . ?
C16 C15 H15 119.7 . . ?
C14 C15 H15 119.7 . . ?
C15 C16 C11 121.8(2) . . ?
C15 C16 H16 119.1 . . ?
C11 C16 H16 119.1 . . ?
C14 N17 C17 121.1(2) . . ?
C14 N17 C18A 121.6(2) . . ?
C17 N17 C18A 116.4(2) . . ?
N17 C17 H17A 109.5 . . ?
N17 C17 H17B 109.5 . . ?
H17A C17 H17B 109.5 . . ?
N17 C17 H17C 109.5 . . ?
H17A C17 H17C 109.5 . . ?
H17B C17 H17C 109.5 . . ?
N17 C18A H18A 109.5 . . ?
N17 C18A H18B 109.5 . . ?
H18A C18A H18B 109.5 . . ?
N17 C18A H18C 109.5 . . ?
H18A C18A H18C 109.5 . . ?
H18B C18A H18C 109.5 . . ?
C19 O19 H19 112.1(15) . . ?
O20 C19 O19 122.8(2) . . ?
O20 C19 C11 123.8(2) . . ?
O19 C19 C11 113.4(2) . . ?

loop_
_geom_bond_atom_site_label_1
_geom_bond_atom_site_label_2
_geom_bond_distance
_geom_bond_site_symmetry_2
_geom_bond_publ_flag
C1 C6 1.386(3) . ?
C1 C2 1.390(3) . ?
C1 C7 1.499(3) . ?
C2 C3 1.379(3) . ?
C2 H2 0.9500 . ?
O3 N3 1.221(2) . ?
C3 C4 1.371(3) . ?
C3 N3 1.470(3) . ?
N3 O4 1.233(2) . ?
C4 C5 1.383(3) . ?
C4 H4 0.9500 . ?
C5 C6 1.370(3) . ?
C5 N5 1.472(3) . ?
N5 O6 1.217(3) . ?
N5 O5 1.217(3) . ?
C6 H6 0.9500 . ?
O7 C7 1.239(3) . ?
N7 C7 1.324(3) . ?
N7 H71 0.99(2) . ?
N7 H72 0.87(3) . ?
C11 C16 1.388(3) . ?
C11 C12 1.394(3) . ?
C11 C19 1.471(3) . ?
C12 C13 1.371(3) . ?
C12 H12 0.9500 . ?
C13 C14 1.407(3) . ?
C13 H13 0.9500 . ?
C14 N17 1.364(3) . ?
C14 C15 1.411(3) . ?
C15 C16 1.377(3) . ?
C15 H15 0.9500 . ?
C16 H16 0.9500 . ?
N17 C17 1.452(3) . ?
N17 C18A 1.457(3) . ?
C17 H17A 0.9800 . ?
C17 H17B 0.9800 . ?
C17 H17C 0.9800 . ?
C18A H18A 0.9800 . ?
C18A H18B 0.9800 . ?
C18A H18C 0.9800 . ?
O19 C19 1.323(3) . ?
O19 H19 1.01(3) . ?
C19 O20 1.223(3) . ?

loop_
_geom_hbond_atom_site_label_D
_geom_hbond_atom_site_label_H
_geom_hbond_atom_site_label_A
_geom_hbond_distance_DH
_geom_hbond_distance_HA
_geom_hbond_distance_DA
_geom_hbond_angle_DHA
_geom_hbond_site_symmetry_A
N7 H71 O20 0.99(2) 1.95(3) 2.924(3) 167(2) .
N7 H72 O4 0.87(3) 2.19(3) 3.063(3) 177(2) 2_656
O19 H19 O7 1.01(3) 1.61(3) 2.618(2) 173(2) .

loop_
_geom_torsion_atom_site_label_1
_geom_torsion_atom_site_label_2
_geom_torsion_atom_site_label_3
_geom_torsion_atom_site_label_4
_geom_torsion
_geom_torsion_site_symmetry_1
_geom_torsion_site_symmetry_2
_geom_torsion_site_symmetry_3
_geom_torsion_site_symmetry_4
_geom_torsion_publ_flag
C6 C1 C2 C3 0.2(3) . . . . ?
C7 C1 C2 C3 -178.9(2) . . . . ?
C1 C2 C3 C4 -1.3(4) . . . . ?
C1 C2 C3 N3 -178.3(2) . . . . ?
C4 C3 N3 O3 15.1(3) . . . . ?
C2 C3 N3 O3 -167.8(2) . . . . ?
C4 C3 N3 O4 -164.2(2) . . . . ?
C2 C3 N3 O4 12.9(3) . . . . ?
C2 C3 C4 C5 1.2(4) . . . . ?
N3 C3 C4 C5 178.1(2) . . . . ?
C3 C4 C5 C6 0.1(4) . . . . ?
C3 C4 C5 N5 -177.1(2) . . . . ?
C6 C5 N5 O6 8.7(4) . . . . ?
C4 C5 N5 O6 -174.0(3) . . . . ?
C6 C5 N5 O5 -172.1(2) . . . . ?
C4 C5 N5 O5 5.2(4) . . . . ?
C4 C5 C6 C1 -1.2(4) . . . . ?
N5 C5 C6 C1 176.0(2) . . . . ?
C2 C1 C6 C5 0.9(3) . . . . ?
C7 C1 C6 C5 -179.8(2) . . . . ?
C6 C1 C7 O7 -19.0(3) . . . . ?
C2 C1 C7 O7 160.2(2) . . . . ?
C6 C1 C7 N7 161.5(2) . . . . ?
C2 C1 C7 N7 -19.3(3) . . . . ?
C16 C11 C12 C13 -0.4(4) . . . . ?
C19 C11 C12 C13 -179.4(2) . . . . ?
C11 C12 C13 C14 1.5(4) . . . . ?
C12 C13 C14 N17 177.1(2) . . . . ?
C12 C13 C14 C15 -2.0(4) . . . . ?
N17 C14 C15 C16 -177.6(2) . . . . ?
C13 C14 C15 C16 1.5(4) . . . . ?
C14 C15 C16 C11 -0.5(4) . . . . ?
C12 C11 C16 C15 -0.1(3) . . . . ?
C19 C11 C16 C15 178.9(2) . . . . ?
C13 C14 N17 C17 12.6(4) . . . . ?
C15 C14 N17 C17 -168.4(3) . . . . ?
C13 C14 N17 C18A -179.0(2) . . . . ?
C15 C14 N17 C18A 0.0(4) . . . . ?
C16 C11 C19 O20 10.3(4) . . . . ?
C12 C11 C19 O20 -170.8(2) . . . . ?
C16 C11 C19 O19 -171.2(2) . . . . ?
C12 C11 C19 O19 7.7(3) . . . . ?
